data_2019094
loop_
_publ_author_name
'Gomes, Ligia Rebelo'
'Low, John Nicolson'
'Rodrigues, Ana S. M. C.'
'Wardell, James L.'
'de Souza, Marcus V. N.'
'Noguiera, Thais C. M.'
'Pinheiro, Alessandra C.'

_publ_section_title
;
 Comparison of the structure of
 (<i>E</i>)-2-(2-benzylidenehydrazinylidene)quinoxaline with those of its
 chloro- and bromobenzylidene analogues
;
_journal_issue 8
_journal_name_full 'Acta Crystallographica Section C'
_journal_page_first 920
_journal_page_last 926
_journal_paper_doi 10.1107/S0108270113015370
_journal_volume 69
_journal_year 2013
_chemical_formula_moiety 'C15 H11 Br N4'
_chemical_formula_sum 'C15 H11 Br N4'
_chemical_formula_weight 327.19
_chemical_name_systematic
;
(<i>E</i>)-2-(2-(3-bromobenzylidene)hydrazinyl)quinoxaline
;
_space_group_IT_number 15
_symmetry_cell_setting monoclinic
_symmetry_space_group_name_Hall '-C 2yc'
_symmetry_space_group_name_H-M 'C 1 2/c 1'
_atom_sites_solution_hydrogens geom
_atom_sites_solution_primary direct
_atom_sites_solution_secondary difmap
_audit_creation_method SHELXL-97
_cell_angle_alpha 90.00
_cell_angle_beta 109.096(11)
_cell_angle_gamma 90.00
_cell_formula_units_Z 8
_cell_length_a 32.781(17)
_cell_length_b 6.875(3)
_cell_length_c 12.466(6)
_cell_measurement_reflns_used 3609
_cell_measurement_temperature 100(2)
_cell_measurement_theta_max 30.2
_cell_measurement_theta_min 3.0
_cell_volume 2655(2)
_computing_cell_refinement
;
CrystalClear-SM Expert 2.0 r13 (Rigaku, 2011)
;
_computing_data_collection
;
CrystalClear-SM Expert 2.0 r13 (Rigaku, 2011)
;
_computing_data_reduction
;
CrystalClear-SM Expert 2.0 r13 (Rigaku, 2011)
;
_computing_molecular_graphics 'MERCURY  (Macrae, 2006)'
_computing_publication_material
;
Oscail (McArdle et al., 2004),
SHELXL-97 (Sheldrick, 2008),
PLATON (Spek ,2009)
;
_computing_structure_refinement
;
Oscail McArdle (<i>et al.,</i> 2004),
SHELXL-97 (Sheldrick, 2008)
;
_computing_structure_solution 'SHELXS (Sheldrick, 2008)'
_diffrn_ambient_temperature 100
_diffrn_detector_area_resol_mean 28.5714
_diffrn_measured_fraction_theta_full 0.998
_diffrn_measured_fraction_theta_max 0.998
_diffrn_measurement_device
;
AFC12 (Right): Kappa 3 circle
;
_diffrn_measurement_device_type
;
Rigaku Saturn724+ (2x2 bin mode)
;
_diffrn_measurement_method 'profile data from \w-scans'
_diffrn_radiation_monochromator Confocal
_diffrn_radiation_type 'Mo K\a'
_diffrn_radiation_wavelength 0.71075
_diffrn_reflns_av_R_equivalents 0.0489
_diffrn_reflns_av_sigmaI/netI 0.0238
_diffrn_reflns_limit_h_max 42
_diffrn_reflns_limit_h_min -42
_diffrn_reflns_limit_k_max 8
_diffrn_reflns_limit_k_min -8
_diffrn_reflns_limit_l_max 16
_diffrn_reflns_limit_l_min -16
_diffrn_reflns_number 22261
_diffrn_reflns_theta_full 25.00
_diffrn_reflns_theta_max 27.48
_diffrn_reflns_theta_min 3.27
_exptl_absorpt_coefficient_mu 3.091
_exptl_absorpt_correction_T_max 0.9697
_exptl_absorpt_correction_T_min 0.7683
_exptl_absorpt_correction_type multi-scan
_exptl_absorpt_process_details
;
CrystalClear-SM Expert 2.0 r13 (Rigaku, 2011)
;
_exptl_crystal_colour orange
_exptl_crystal_density_diffrn 1.637
_exptl_crystal_density_method 'not measured'
_exptl_crystal_description plate
_exptl_crystal_F_000 1312
_exptl_crystal_size_max 0.09
_exptl_crystal_size_mid 0.04
_exptl_crystal_size_min 0.01
_refine_diff_density_max 1.588
_refine_diff_density_min -0.794
_refine_ls_extinction_method none
_refine_ls_goodness_of_fit_ref 1.157
_refine_ls_hydrogen_treatment constr
_refine_ls_matrix_type full
_refine_ls_number_parameters 181
_refine_ls_number_reflns 3036
_refine_ls_number_restraints 0
_refine_ls_restrained_S_all 1.157
_refine_ls_R_factor_all 0.0495
_refine_ls_R_factor_gt 0.0476
_refine_ls_shift/su_max 0.000
_refine_ls_shift/su_mean 0.000
_refine_ls_structure_factor_coef Fsqd
_refine_ls_weighting_details 'calc w=1/[\s^2^(Fo^2^)+(0.0204P)^2^+16.4208P] where P=(Fo^2^+2Fc^2^)/3'
_refine_ls_weighting_scheme calc
_refine_ls_wR_factor_gt 0.0948
_refine_ls_wR_factor_ref 0.0957
_reflns_number_gt 2946
_reflns_number_total 3036
_reflns_threshold_expression >2sigma(I)
_cod_data_source_file sk3488.cif
_cod_data_source_block 3b
_cod_original_sg_symbol_H-M 'C 2/c'
_cod_database_code 2019094
_cod_database_fobs_code 2019094

loop_
_symmetry_equiv_pos_as_xyz
'x, y, z'
'-x, y, -z+1/2'
'x+1/2, y+1/2, z'
'-x+1/2, y+1/2, -z+1/2'
'-x, -y, -z'
'x, -y, z-1/2'
'-x+1/2, -y+1/2, -z'
'x+1/2, -y+1/2, z-1/2'

loop_
_atom_site_type_symbol
_atom_site_label
_atom_site_fract_x
_atom_site_fract_y
_atom_site_fract_z
_atom_site_U_iso_or_equiv
_atom_site_adp_type
_atom_site_calc_flag
_atom_site_refinement_flags
_atom_site_occupancy
_atom_site_symmetry_multiplicity
Br Br33 0.030885(10) 0.19947(7) 0.66065(3) 0.03402(13) Uani d . 1 1
N N1 0.23742(7) 0.4670(4) 0.5593(2) 0.0156(5) Uani d . 1 1
H H1 0.2482 0.4603 0.6337 0.019 Uiso calc R 1 1
N N2 0.19484(7) 0.4269(4) 0.5056(2) 0.0151(5) Uani d . 1 1
N N11 0.30366(7) 0.5626(4) 0.5551(2) 0.0146(5) Uani d . 1 1
N N14 0.27202(8) 0.5647(4) 0.3152(2) 0.0152(5) Uani d . 1 1
C C3 0.17290(9) 0.3780(4) 0.5703(2) 0.0146(5) Uani d . 1 1
H H3 0.1871 0.3665 0.6498 0.018 Uiso calc R 1 1
C C12 0.26348(9) 0.5178(4) 0.4969(2) 0.0134(5) Uani d . 1 1
C C13 0.24732(9) 0.5190(4) 0.3753(2) 0.0155(6) Uani d . 1 1
H H13 0.2180 0.4858 0.3375 0.019 Uiso calc R 1 1
C C14A 0.31455(9) 0.6103(4) 0.3732(2) 0.0141(5) Uani d . 1 1
C C15 0.34291(9) 0.6578(4) 0.3126(2) 0.0168(6) Uani d . 1 1
H H15 0.3325 0.6627 0.2320 0.020 Uiso calc R 1 1
C C16 0.38554(9) 0.6969(4) 0.3706(2) 0.0173(6) Uani d . 1 1
H H16 0.4046 0.7277 0.3298 0.021 Uiso calc R 1 1
C C17 0.40125(9) 0.6916(4) 0.4904(2) 0.0178(6) Uani d . 1 1
H H17 0.4308 0.7179 0.5296 0.021 Uiso calc R 1 1
C C18 0.37409(9) 0.6487(4) 0.5507(2) 0.0167(6) Uani d . 1 1
H H18 0.3849 0.6466 0.6313 0.020 Uiso calc R 1 1
C C18A 0.32999(9) 0.6076(4) 0.4933(2) 0.0138(5) Uani d . 1 1
C C31 0.12655(9) 0.3398(4) 0.5235(2) 0.0154(6) Uani d . 1 1
C C32 0.10457(9) 0.2937(4) 0.5986(2) 0.0168(6) Uani d . 1 1
H H32 0.1198 0.2824 0.6776 0.020 Uiso calc R 1 1
C C33 0.06027(9) 0.2645(5) 0.5570(3) 0.0186(6) Uani d . 1 1
C C34 0.03700(10) 0.2796(5) 0.4427(3) 0.0224(6) Uani d . 1 1
H H34 0.0067 0.2596 0.4157 0.027 Uiso calc R 1 1
C C35 0.05945(10) 0.3251(5) 0.3680(3) 0.0241(7) Uani d . 1 1
H H35 0.0442 0.3354 0.2890 0.029 Uiso calc R 1 1
C C36 0.10373(10) 0.3557(5) 0.4077(2) 0.0190(6) Uani d . 1 1
H H36 0.1185 0.3874 0.3561 0.023 Uiso calc R 1 1

loop_
_atom_site_aniso_label
_atom_site_aniso_U_11
_atom_site_aniso_U_22
_atom_site_aniso_U_33
_atom_site_aniso_U_12
_atom_site_aniso_U_13
_atom_site_aniso_U_23
Br33 0.01642(16) 0.0626(3) 0.02513(18) -0.00545(16) 0.00962(13) 0.00555(17)
N1 0.0126(11) 0.0217(13) 0.0118(11) -0.0044(10) 0.0031(9) -0.0001(10)
N2 0.0125(11) 0.0151(12) 0.0163(11) -0.0007(9) 0.0029(9) -0.0012(9)
N11 0.0141(11) 0.0157(12) 0.0138(11) -0.0008(9) 0.0043(9) 0.0002(9)
N14 0.0155(11) 0.0150(12) 0.0147(11) -0.0007(9) 0.0045(9) -0.0005(9)
C3 0.0152(13) 0.0142(13) 0.0143(13) 0.0005(11) 0.0047(11) -0.0005(11)
C12 0.0156(13) 0.0105(13) 0.0151(13) -0.0004(10) 0.0066(10) -0.0007(10)
C13 0.0133(12) 0.0170(14) 0.0149(13) -0.0002(11) 0.0028(10) -0.0004(11)
C14A 0.0123(12) 0.0133(13) 0.0158(13) 0.0001(10) 0.0034(10) 0.0010(11)
C15 0.0179(13) 0.0181(14) 0.0148(13) -0.0013(11) 0.0060(11) -0.0008(11)
C16 0.0173(13) 0.0168(14) 0.0208(14) -0.0004(11) 0.0105(11) 0.0004(12)
C17 0.0133(13) 0.0188(15) 0.0200(14) -0.0014(11) 0.0036(11) -0.0008(12)
C18 0.0155(13) 0.0179(14) 0.0150(13) -0.0005(11) 0.0029(11) -0.0002(11)
C18A 0.0154(13) 0.0115(13) 0.0146(13) 0.0005(10) 0.0051(10) 0.0002(10)
C31 0.0156(13) 0.0128(14) 0.0177(13) 0.0011(11) 0.0054(11) -0.0013(11)
C32 0.0154(13) 0.0205(15) 0.0143(13) 0.0005(12) 0.0047(11) 0.0007(11)
C33 0.0161(14) 0.0227(16) 0.0196(14) 0.0005(11) 0.0093(11) 0.0011(12)
C34 0.0125(13) 0.0297(17) 0.0223(15) -0.0026(12) 0.0020(11) -0.0019(13)
C35 0.0185(14) 0.0341(19) 0.0171(14) 0.0004(13) 0.0021(12) -0.0005(13)
C36 0.0194(14) 0.0214(15) 0.0164(14) 0.0015(12) 0.0061(11) 0.0004(12)

loop_
_atom_type_symbol
_atom_type_description
_atom_type_scat_dispersion_real
_atom_type_scat_dispersion_imag
_atom_type_scat_source
C C 0.0033 0.0016 'International Tables Vol C Tables 4.2.6.8 and 6.1.1.4'
H H 0.0000 0.0000 'International Tables Vol C Tables 4.2.6.8 and 6.1.1.4'
N N 0.0061 0.0033 'International Tables Vol C Tables 4.2.6.8 and 6.1.1.4'
Br Br -0.2901 2.4595 'International Tables Vol C Tables 4.2.6.8 and 6.1.1.4'

loop_
_geom_angle_atom_site_label_1
_geom_angle_atom_site_label_2
_geom_angle_atom_site_label_3
_geom_angle
N2 N1 C12 119.9(2)
N2 N1 H1 120.0
C12 N1 H1 120.0
C3 N2 N1 115.9(2)
C12 N11 C18A 116.4(2)
C13 N14 C14A 117.5(2)
N2 C3 C31 121.1(3)
N2 C3 H3 119.4
C31 C3 H3 119.4
N11 C12 N1 116.3(2)
N11 C12 C13 122.6(2)
N1 C12 C13 121.1(2)
N14 C13 C12 121.6(3)
N14 C13 H13 119.2
C12 C13 H13 119.2
N14 C14A C15 120.0(3)
N14 C14A C18A 120.1(2)
C15 C14A C18A 119.9(3)
C16 C15 C14A 119.8(3)
C16 C15 H15 120.1
C14A C15 H15 120.1
C15 C16 C17 120.5(3)
C15 C16 H16 119.8
C17 C16 H16 119.8
C18 C17 C16 120.5(3)
C18 C17 H17 119.7
C16 C17 H17 119.7
C17 C18 C18A 120.3(3)
C17 C18 H18 119.9
C18A C18 H18 119.9
N11 C18A C14A 121.7(2)
N11 C18A C18 119.2(2)
C14A C18A C18 119.0(3)
C32 C31 C36 119.5(3)
C32 C31 C3 118.1(3)
C36 C31 C3 122.3(3)
C33 C32 C31 119.4(3)
C33 C32 H32 120.3
C31 C32 H32 120.3
C34 C33 C32 122.1(3)
C34 C33 Br33 119.1(2)
C32 C33 Br33 118.8(2)
C33 C34 C35 118.0(3)
C33 C34 H34 121.0
C35 C34 H34 121.0
C36 C35 C34 120.9(3)
C36 C35 H35 119.6
C34 C35 H35 119.6
C35 C36 C31 120.1(3)
C35 C36 H36 119.9
C31 C36 H36 119.9

loop_
_geom_bond_atom_site_label_1
_geom_bond_atom_site_label_2
_geom_bond_distance
Br33 C33 1.900(3)
N1 N2 1.364(3)
N1 C12 1.375(4)
N1 H1 0.8800
N2 C3 1.288(4)
N11 C12 1.316(4)
N11 C18A 1.367(4)
N14 C13 1.310(4)
N14 C14A 1.380(4)
C3 C31 1.462(4)
C3 H3 0.9500
C12 C13 1.432(4)
C13 H13 0.9500
C14A C15 1.414(4)
C14A C18A 1.415(4)
C15 C16 1.374(4)
C15 H15 0.9500
C16 C17 1.413(4)
C16 H16 0.9500
C17 C18 1.372(4)
C17 H17 0.9500
C18 C18A 1.416(4)
C18 H18 0.9500
C31 C32 1.392(4)
C31 C36 1.395(4)
C32 C33 1.387(4)
C32 H32 0.9500
C33 C34 1.384(4)
C34 C35 1.398(4)
C34 H34 0.9500
C35 C36 1.388(4)
C35 H35 0.9500
C36 H36 0.9500

loop_
_geom_hbond_atom_site_label_D
_geom_hbond_atom_site_label_H
_geom_hbond_atom_site_label_A
_geom_hbond_site_symmetry_A
_geom_hbond_distance_DH
_geom_hbond_distance_HA
_geom_hbond_distance_DA
_geom_hbond_angle_DHA
N1 H1 N14 6_566 0.88 2.14 3.024(4) 177
C15 H15 N11 6_565 0.95 2.61 3.399(4) 141

loop_
_geom_torsion_atom_site_label_1
_geom_torsion_atom_site_label_2
_geom_torsion_atom_site_label_3
_geom_torsion_atom_site_label_4
_geom_torsion
C12 N1 N2 C3 179.1(3)
N1 N2 C3 C31 177.3(3)
C18A N11 C12 N1 178.1(2)
C18A N11 C12 C13 -1.2(4)
N2 N1 C12 N11 177.1(3)
N2 N1 C12 C13 -3.6(4)
C14A N14 C13 C12 0.6(4)
N11 C12 C13 N14 0.2(5)
N1 C12 C13 N14 -179.1(3)
C13 N14 C14A C15 179.0(3)
C13 N14 C14A C18A -0.4(4)
N14 C14A C15 C16 -177.9(3)
C18A C14A C15 C16 1.5(4)
C14A C15 C16 C17 -0.5(5)
C15 C16 C17 C18 -0.5(5)
C16 C17 C18 C18A 0.5(5)
C12 N11 C18A C14A 1.5(4)
C12 N11 C18A C18 -177.2(3)
N14 C14A C18A N11 -0.7(4)
C15 C14A C18A N11 179.9(3)
N14 C14A C18A C18 178.0(3)
C15 C14A C18A C18 -1.4(4)
C17 C18 C18A N11 179.1(3)
C17 C18 C18A C14A 0.4(4)
N2 C3 C31 C32 -178.0(3)
N2 C3 C31 C36 -0.6(4)
C36 C31 C32 C33 -0.1(5)
C3 C31 C32 C33 177.4(3)
C31 C32 C33 C34 0.0(5)
C31 C32 C33 Br33 179.5(2)
C32 C33 C34 C35 0.2(5)
Br33 C33 C34 C35 -179.2(3)
C33 C34 C35 C36 -0.5(5)
C34 C35 C36 C31 0.4(5)
C32 C31 C36 C35 -0.2(5)
C3 C31 C36 C35 -177.5(3)
